data_9008206
loop_
_publ_author_name
'Ribar, B.'
'Matkovic, B.'
'Sljukic, M.'

_publ_section_title
;
 Die Kristallstruktur von strontiumnitrat-tetrahydrat, Sr(NO3)2*4H2O
;
_journal_name_full 'Zeitschrift fur Kristallographie'
_journal_page_first 137
_journal_page_last 144
_journal_volume 135
_journal_year 1972
_chemical_formula_structural Sr(NO3)2*4H2O
_chemical_formula_sum 'H8 N2 O10 Sr'
_space_group_IT_number 15
_symmetry_space_group_name_Hall '-C 2yc'
_symmetry_space_group_name_H-M 'C 1 2/c 1'
_cell_angle_alpha 90
_cell_angle_beta 123.75
_cell_angle_gamma 90
_cell_formula_units_Z 4
_cell_length_a 11.12
_cell_length_b 14.17
_cell_length_c 6.34
_cell_volume 830.635
_database_code_amcsd 0010727
_exptl_crystal_density_diffrn 2.269
_cod_original_formula_sum 'Sr O10 N2 H8'
_cod_database_code 9008206
_amcsd_formula_title Sr(NO3)2*4H2O

loop_
_space_group_symop_operation_xyz
x,y,z
1/2+x,1/2+y,z
x,-y,1/2+z
1/2+x,1/2-y,1/2+z
-x,y,1/2-z
1/2-x,1/2+y,1/2-z
-x,-y,-z
1/2-x,1/2-y,-z

loop_
_atom_site_label
_atom_site_fract_x
_atom_site_fract_y
_atom_site_fract_z
_atom_site_U_iso_or_equiv
_atom_site_type_symbol
_atom_site_attached_hydrogens
Sr 0.00000 0.21630 0.25000 0.00139 Sr 0
O1 0.13500 0.04920 0.50830 0.02622 O 0
O2 0.27820 0.17250 0.65560 0.01064 O 0
O3 0.36340 0.03670 0.81780 0.02596 O 0
Wat4 0.08660 0.33050 0.64110 0.02660 O 2
Wat5 0.11360 0.14680 0.00180 0.02115 O 2
N 0.26440 0.07970 0.65830 0.01900 N 0

loop_
_cod_changelog_entry_id
_cod_changelog_entry_author
_cod_changelog_entry_date
_cod_changelog_entry_text
1
;cod-tools version 3.8.0
Id: cif_guess_AMCSD_atom_types 9574 2023-05-10 09:00:05Z saulius
;
2023-05-10T18:51:16+03:00
;Derived atom types and hydrogen counts
from atom names that follow the AMCSD naming convention
(Wat == water, O-H == hydroxyl).
;

loop_
_cod_related_entry_id
_cod_related_entry_database
_cod_related_entry_code
1 AMCSD 0010727
